data_7704910
loop_
_publ_author_name
'Sathiya Kamatchi, Thangavel'
'Mohamed Subarkhan, Mohamed Kasim'
'Ramesh, Rengan'
'Wang, Hangxiang'
'Ma\/lecki, Jan Grzegorz'

_publ_section_title
;
 Investigation into antiproliferative activity and apoptosis mechanism of
 new arene Ru(ii) carbazole-based hydrazone complexes.
;
_journal_issue 32
_journal_name_full 'Dalton transactions (Cambridge, England : 2003)'
_journal_page_first 11385
_journal_page_last 11395
_journal_paper_doi 10.1039/d0dt01476a
_journal_volume 49
_journal_year 2020
_chemical_formula_moiety 'C25 H22 Cl N3 O Ru'
_chemical_formula_sum 'C25 H22 Cl N3 O Ru'
_chemical_formula_weight 516.97
_space_group_crystal_system orthorhombic
_space_group_IT_number 19
_space_group_name_Hall 'P 2ac 2ab'
_space_group_name_H-M_alt 'P 21 21 21'
_atom_sites_solution_hydrogens geom
_atom_sites_solution_primary direct
_audit_creation_date 2019-05-13
_audit_creation_method
;
Olex2 1.2
(compiled 2018.05.29 svn.r3508 for OlexSys, GUI svn.r5506)
;
_audit_update_record
;
2019-05-16 deposited with the CCDC.	2020-07-21 downloaded from the CCDC.
;
_cell_angle_alpha 90
_cell_angle_beta 90
_cell_angle_gamma 90
_cell_formula_units_Z 4
_cell_length_a 9.5226(3)
_cell_length_b 12.4404(5)
_cell_length_c 18.1571(7)
_cell_measurement_reflns_used 6098
_cell_measurement_temperature 295(2)
_cell_measurement_theta_max 28.9940
_cell_measurement_theta_min 3.9810
_cell_volume 2150.98(14)
_computing_cell_refinement 'CrysAlisPro 1.171.39.46 (Rigaku OD, 2018)'
_computing_data_collection 'CrysAlisPro 1.171.39.46 (Rigaku OD, 2018)'
_computing_data_reduction 'CrysAlisPro 1.171.39.46 (Rigaku OD, 2018)'
_computing_molecular_graphics 'Olex2 (Dolomanov et al., 2009)'
_computing_publication_material 'Olex2 (Dolomanov et al., 2009)'
_computing_structure_refinement 'ShelXL (Sheldrick, 2015)'
_diffrn_ambient_temperature 295(2)
_diffrn_detector 'CCD plate'
_diffrn_detector_area_resol_mean 10.4015
_diffrn_detector_type Atlas
_diffrn_measured_fraction_theta_full 0.996
_diffrn_measured_fraction_theta_max 0.906
_diffrn_measurement_details
;
List of Runs (angles in degrees, time in seconds):

  # Type    Start    End  Width  t~exp~   \w     \q     \k     \f   Frames
#--------------------------------------------------------------------------
  1  \w    -79.00 -54.00   1.00    2.69    --    9.75-179.00 150.00   25
  2  \w    -13.00  59.00   1.00    2.69    --  -11.78  38.00 -30.00   72
  3  \w    -82.00  26.00   1.00    2.69    --  -11.78 -19.00 150.00  108
;
_diffrn_measurement_device 'four-circle diffractometer'
_diffrn_measurement_device_type 'Xcalibur, Atlas, Gemini ultra'
_diffrn_measurement_method '\w scans'
_diffrn_orient_matrix_type 'CrysAlisPro convention (1999,Acta A55,543-557)'
_diffrn_orient_matrix_UB_11 0.0511607000
_diffrn_orient_matrix_UB_12 -0.0334382000
_diffrn_orient_matrix_UB_13 -0.0167807000
_diffrn_orient_matrix_UB_21 0.0357494000
_diffrn_orient_matrix_UB_22 0.0461480000
_diffrn_orient_matrix_UB_23 -0.0132202000
_diffrn_orient_matrix_UB_31 0.0406515000
_diffrn_orient_matrix_UB_32 0.0015009000
_diffrn_orient_matrix_UB_33 0.0327128000
_diffrn_radiation_monochromator graphite
_diffrn_radiation_probe x-ray
_diffrn_radiation_type MoK\a
_diffrn_radiation_wavelength 0.71073
_diffrn_reflns_av_R_equivalents 0.0280
_diffrn_reflns_av_unetI/netI 0.0412
_diffrn_reflns_Laue_measured_fraction_full 0.996
_diffrn_reflns_Laue_measured_fraction_max 0.906
_diffrn_reflns_limit_h_max 12
_diffrn_reflns_limit_h_min -11
_diffrn_reflns_limit_k_max 14
_diffrn_reflns_limit_k_min -16
_diffrn_reflns_limit_l_max 18
_diffrn_reflns_limit_l_min -24
_diffrn_reflns_number 12111
_diffrn_reflns_point_group_measured_fraction_full 0.988
_diffrn_reflns_point_group_measured_fraction_max 0.866
_diffrn_reflns_theta_full 25.242
_diffrn_reflns_theta_max 29.431
_diffrn_reflns_theta_min 3.462
_diffrn_source 'fine-focus sealed X-ray tube'
_diffrn_source_type 'Enhance (Mo) X-ray Source'
_exptl_absorpt_coefficient_mu 0.876
_exptl_absorpt_correction_T_max 1.00000
_exptl_absorpt_correction_T_min 0.84854
_exptl_absorpt_correction_type multi-scan
_exptl_absorpt_process_details
;
CrysAlisPro 1.171.39.46 (Rigaku Oxford Diffraction, 2018)
Empirical absorption correction using spherical harmonics,
 implemented in SCALE3 ABSPACK scaling algorithm.
;
_exptl_crystal_colour violet
_exptl_crystal_density_diffrn 1.596
_exptl_crystal_description prism
_exptl_crystal_F_000 1048
_exptl_crystal_size_max 0.24
_exptl_crystal_size_mid 0.17
_exptl_crystal_size_min 0.11
_refine_diff_density_max 0.662
_refine_diff_density_min -0.313
_refine_diff_density_rms 0.064
_refine_ls_abs_structure_details
;
 Flack x determined using 1717 quotients [(I+)-(I-)]/[(I+)+(I-)]
 (Parsons, Flack and Wagner, Acta Cryst. B69 (2013) 249-259).
;
_refine_ls_abs_structure_Flack -0.018(16)
_refine_ls_extinction_method none
_refine_ls_goodness_of_fit_ref 1.048
_refine_ls_hydrogen_treatment constr
_refine_ls_matrix_type full
_refine_ls_number_parameters 290
_refine_ls_number_reflns 5159
_refine_ls_number_restraints 0
_refine_ls_restrained_S_all 1.048
_refine_ls_R_factor_all 0.0406
_refine_ls_R_factor_gt 0.0314
_refine_ls_shift/su_max 0.001
_refine_ls_shift/su_mean 0.000
_refine_ls_structure_factor_coef Fsqd
_refine_ls_weighting_details 'w=1/[\s^2^(Fo^2^)+(0.0263P)^2^+0.2801P] where P=(Fo^2^+2Fc^2^)/3'
_refine_ls_weighting_scheme calc
_refine_ls_wR_factor_gt 0.0596
_refine_ls_wR_factor_ref 0.0639
_reflns_Friedel_coverage 0.696
_reflns_Friedel_fraction_full 0.977
_reflns_Friedel_fraction_max 0.813
_reflns_number_gt 4604
_reflns_number_total 5159
_reflns_threshold_expression 'I > 2\s(I)'
_cod_data_source_file d0dt01476a2.cif
_cod_data_source_block bc1bh
_cod_depositor_comments 'Adding full bibliography for 7704909--7704913.cif.'
_cod_original_cell_volume 2150.96(14)
_cod_database_code 7704910
_shelx_shelxl_version_number 2018/3
_chemical_oxdiff_formula 'C26 Cl1 H25 N3 O1 Ru1'
_shelx_space_group_comment
;
The symmetry employed for this shelxl refinement is uniquely defined
by the following loop, which should always be used as a source of
symmetry information in preference to the above space-group names.
They are only intended as comments.
;
_reflns_odcompleteness_completeness 99.56
_reflns_odcompleteness_iscentric 1
_reflns_odcompleteness_theta 26.32
_olex2_refinement_description
;
1. Fixed Uiso
 At 1.2 times of:
  All C(H) groups, All C(H,H) groups, All C(H,H,H,H) groups, All N(H) groups
2. Others
 Sof(H9AA)=Sof(H9AB)=Sof(H11A)=Sof(H11B)=Sof(C10)=Sof(H10A)=Sof(H10B)=1-FVAR(1)
 Sof(H9BC)=Sof(H9BD)=Sof(H11C)=Sof(H11D)=Sof(C10A)=Sof(H10C)=Sof(H10D)=FVAR(1)
3.a Secondary CH2 refined with riding coordinates:
 C9(H9AA,H9AB), C9(H9BC,H9BD), C11(H11A,H11B), C11(H11C,H11D), C10(H10A,H10B),
 C10A(H10C,H10D)
3.b Aromatic/amide H refined with riding coordinates:
 N3(H3), C3(H3A), C4(H4), C5(H5), C6(H6), C7(H7), C14(H14), C15(H15), C16(H16),
  C17(H17), C20(H20), C21(H21), C22(H22), C23(H23), C24(H24), C25(H25)
;
_olex2_submission_special_instructions 'No special instructions were received'
_oxdiff_exptl_absorpt_empirical_details
;
Empirical correction (ABSPACK) includes:
- Absorption correction using spherical harmonics
- Frame scaling
;
_oxdiff_exptl_absorpt_empirical_full_max 1.174
_oxdiff_exptl_absorpt_empirical_full_min 0.865

loop_
_space_group_symop_operation_xyz
'x, y, z'
'-x+1/2, -y, z+1/2'
'x+1/2, -y+1/2, -z'
'-x, y+1/2, -z+1/2'

loop_
_atom_site_label
_atom_site_type_symbol
_atom_site_fract_x
_atom_site_fract_y
_atom_site_fract_z
_atom_site_U_iso_or_equiv
_atom_site_adp_type
_atom_site_occupancy
_atom_site_site_symmetry_order
_atom_site_calc_flag
_atom_site_refinement_flags_posn
_atom_site_refinement_flags_adp
_atom_site_refinement_flags_occupancy
_atom_site_disorder_assembly
_atom_site_disorder_group
Ru1 Ru -0.60941(3) -0.72085(2) -0.22918(2) 0.03196(9) Uani 1 1 d . . . . .
Cl1 Cl -0.56929(11) -0.88062(9) -0.15669(7) 0.0503(3) Uani 1 1 d . . . . .
O1 O -0.5014(3) -0.7969(2) -0.31272(15) 0.0408(7) Uani 1 1 d . . . . .
N1 N -0.3982(3) -0.6783(2) -0.20900(16) 0.0323(7) Uani 1 1 d . . . . .
N2 N -0.3119(3) -0.6981(2) -0.27096(18) 0.0362(7) Uani 1 1 d . . . . .
N3 N -0.5051(3) -0.6745(3) -0.05451(17) 0.0375(8) Uani 1 1 d . . . . .
H3 H -0.552893 -0.722534 -0.077618 0.045 Uiso 1 1 calc R . . . .
C1 C -0.3728(4) -0.7615(3) -0.3176(2) 0.0321(8) Uani 1 1 d . . . . .
C2 C -0.2890(4) -0.7970(3) -0.3821(2) 0.0328(8) Uani 1 1 d . . . . .
C3 C -0.1505(4) -0.7644(4) -0.3896(2) 0.0396(9) Uani 1 1 d . . . . .
H3A H -0.109693 -0.720955 -0.353793 0.048 Uiso 1 1 calc R . . . .
C4 C -0.0728(4) -0.7964(4) -0.4503(2) 0.0471(11) Uani 1 1 d . . . . .
H4 H 0.019133 -0.772465 -0.455721 0.057 Uiso 1 1 calc R . . . .
C5 C -0.1304(5) -0.8631(4) -0.5025(2) 0.0493(12) Uani 1 1 d . . . . .
H5 H -0.077077 -0.885515 -0.542531 0.059 Uiso 1 1 calc R . . . .
C6 C -0.2682(5) -0.8967(4) -0.4950(2) 0.0466(11) Uani 1 1 d . . . . .
H6 H -0.307823 -0.941601 -0.530235 0.056 Uiso 1 1 calc R . . . .
C7 C -0.3470(4) -0.8636(3) -0.4354(2) 0.0393(10) Uani 1 1 d . . . . .
H7 H -0.439646 -0.886241 -0.430784 0.047 Uiso 1 1 calc R . . . .
C8 C -0.3380(4) -0.6255(3) -0.1570(2) 0.0340(9) Uani 1 1 d . . . . .
C9 C -0.1984(4) -0.5697(4) -0.1675(2) 0.0439(10) Uani 1 1 d . . . . .
H9AA H -0.184616 -0.553950 -0.219353 0.053 Uiso 0.596(14) 1 calc R . P A 1
H9AB H -0.123180 -0.616904 -0.151655 0.053 Uiso 0.596(14) 1 calc R . P A 1
H9BC H -0.135543 -0.619600 -0.192025 0.053 Uiso 0.404(14) 1 calc R . P A 2
H9BD H -0.212861 -0.509641 -0.200720 0.053 Uiso 0.404(14) 1 calc R . P A 2
C11 C -0.2192(5) -0.4764(4) -0.0431(3) 0.0498(11) Uani 1 1 d . . . . .
H11A H -0.237720 -0.406280 -0.021942 0.060 Uiso 0.596(14) 1 calc R . P A 1
H11B H -0.136496 -0.505989 -0.019400 0.060 Uiso 0.596(14) 1 calc R . P A 1
H11C H -0.167316 -0.466316 0.002314 0.060 Uiso 0.404(14) 1 calc R . P A 2
H11D H -0.250984 -0.406718 -0.060305 0.060 Uiso 0.404(14) 1 calc R . P A 2
C12 C -0.3430(4) -0.5494(3) -0.0302(2) 0.0362(9) Uani 1 1 d . . . . .
C13 C -0.4227(4) -0.5653(3) 0.0349(2) 0.0361(9) Uani 1 1 d . . . . .
C14 C -0.4210(4) -0.5220(4) 0.1067(2) 0.0418(10) Uani 1 1 d . . . . .
H14 H -0.352917 -0.472238 0.120311 0.050 Uiso 1 1 calc R . . . .
C15 C -0.5209(5) -0.5542(4) 0.1559(2) 0.0465(11) Uani 1 1 d . . . . .
H15 H -0.520728 -0.525416 0.203152 0.056 Uiso 1 1 calc R . . . .
C16 C -0.6241(5) -0.6300(4) 0.1367(2) 0.0492(11) Uani 1 1 d . . . . .
H16 H -0.691509 -0.649543 0.171277 0.059 Uiso 1 1 calc R . . . .
C17 C -0.6272(5) -0.6758(4) 0.0679(2) 0.0452(10) Uani 1 1 d . . . . .
H17 H -0.695425 -0.726029 0.055377 0.054 Uiso 1 1 calc R . . . .
C18 C -0.5246(4) -0.6444(3) 0.0176(2) 0.0355(9) Uani 1 1 d . . . . .
C19 C -0.3968(4) -0.6152(3) -0.0835(2) 0.0333(8) Uani 1 1 d . . . . .
C20 C -0.7681(5) -0.6803(4) -0.3093(3) 0.0480(11) Uani 1 1 d . . . . .
H20 H -0.778095 -0.704312 -0.357496 0.058 Uiso 1 1 calc R . . . .
C21 C -0.8336(4) -0.7367(4) -0.2522(3) 0.0486(12) Uani 1 1 d . . . . .
H21 H -0.887614 -0.797164 -0.262326 0.058 Uiso 1 1 calc R . . . .
C22 C -0.8168(4) -0.7008(4) -0.1792(2) 0.0496(12) Uani 1 1 d . . . . .
H22 H -0.857657 -0.738999 -0.140675 0.060 Uiso 1 1 calc R . . . .
C23 C -0.7398(5) -0.6089(4) -0.1644(2) 0.0497(12) Uani 1 1 d . . . . .
H23 H -0.732722 -0.583474 -0.116418 0.060 Uiso 1 1 calc R . . . .
C24 C -0.6719(4) -0.5540(3) -0.2224(3) 0.0483(11) Uani 1 1 d . . . . .
H24 H -0.616257 -0.494449 -0.211993 0.058 Uiso 1 1 calc R . . . .
C25 C -0.6877(5) -0.5883(3) -0.2952(2) 0.0434(11) Uani 1 1 d . . . . .
H25 H -0.645491 -0.550812 -0.333532 0.052 Uiso 1 1 calc R . . . .
C10 C -0.1936(10) -0.4656(8) -0.1233(4) 0.049(3) Uani 0.596(14) 1 d . . P A 1
H10A H -0.102107 -0.432845 -0.130269 0.059 Uiso 0.596(14) 1 calc R . P A 1
H10B H -0.263020 -0.416618 -0.143361 0.059 Uiso 0.596(14) 1 calc R . P A 1
C10A C -0.1260(12) -0.5287(13) -0.1007(7) 0.052(4) Uani 0.404(14) 1 d . . P A 2
H10C H -0.056043 -0.476599 -0.116067 0.062 Uiso 0.404(14) 1 calc R . P A 2
H10D H -0.076614 -0.588048 -0.077762 0.062 Uiso 0.404(14) 1 calc R . P A 2

loop_
_atom_site_aniso_label
_atom_site_aniso_U_11
_atom_site_aniso_U_22
_atom_site_aniso_U_33
_atom_site_aniso_U_23
_atom_site_aniso_U_13
_atom_site_aniso_U_12
Ru1 0.02706(13) 0.02945(15) 0.03938(16) -0.00215(15) 0.00057(14) -0.00150(13)
Cl1 0.0500(6) 0.0314(5) 0.0696(7) 0.0071(5) 0.0034(6) 0.0000(4)
O1 0.0313(13) 0.0426(18) 0.0487(15) -0.0109(14) 0.0059(13) -0.0059(12)
N1 0.0309(15) 0.0297(15) 0.0363(17) -0.0008(12) -0.0013(15) -0.0017(14)
N2 0.0313(15) 0.041(2) 0.0359(16) -0.0028(17) 0.0046(16) -0.0027(13)
N3 0.0367(18) 0.0401(19) 0.0358(17) 0.0018(16) -0.0021(16) -0.0109(15)
C1 0.0311(19) 0.0285(19) 0.0367(18) 0.0015(15) -0.0013(17) 0.0013(15)
C2 0.0323(18) 0.029(2) 0.0368(19) 0.0061(17) -0.0024(16) 0.0023(16)
C3 0.0342(19) 0.040(2) 0.044(2) 0.0003(19) -0.0042(17) -0.0024(17)
C4 0.034(2) 0.057(3) 0.050(2) 0.008(2) 0.0051(19) 0.0020(19)
C5 0.053(3) 0.061(3) 0.034(2) 0.001(2) 0.008(2) 0.014(2)
C6 0.050(3) 0.053(3) 0.037(2) -0.003(2) -0.003(2) -0.004(2)
C7 0.040(2) 0.040(2) 0.038(2) 0.0011(18) -0.0015(18) -0.0033(18)
C8 0.0335(19) 0.029(2) 0.040(2) 0.0013(17) 0.0005(18) -0.0028(16)
C9 0.034(2) 0.050(3) 0.048(2) -0.003(2) 0.0052(19) -0.0147(19)
C11 0.043(2) 0.047(3) 0.059(3) -0.010(2) 0.007(2) -0.015(2)
C12 0.0328(19) 0.034(2) 0.042(2) 0.0012(18) -0.0002(18) -0.0019(16)
C13 0.033(2) 0.033(2) 0.042(2) 0.0025(17) -0.0038(18) 0.0031(16)
C14 0.041(2) 0.039(2) 0.045(2) -0.0021(19) -0.001(2) 0.0048(18)
C15 0.057(3) 0.047(3) 0.036(2) -0.002(2) -0.002(2) 0.011(2)
C16 0.051(3) 0.054(3) 0.042(2) 0.012(2) 0.008(2) 0.003(2)
C17 0.046(3) 0.043(2) 0.047(2) 0.0079(19) 0.003(2) -0.005(2)
C18 0.035(2) 0.033(2) 0.038(2) 0.0077(17) -0.0008(18) 0.0010(17)
C19 0.0285(18) 0.033(2) 0.0387(19) 0.0034(16) -0.001(2) -0.0037(18)
C20 0.046(2) 0.053(3) 0.045(2) 0.000(2) -0.008(2) 0.006(2)
C21 0.0237(17) 0.049(3) 0.073(3) 0.000(2) -0.0040(19) -0.0027(18)
C22 0.037(2) 0.061(3) 0.051(3) 0.014(2) 0.010(2) 0.009(2)
C23 0.049(3) 0.058(3) 0.043(2) -0.012(2) -0.001(2) 0.020(2)
C24 0.039(2) 0.033(2) 0.072(3) -0.010(2) -0.001(2) 0.0060(17)
C25 0.043(2) 0.037(2) 0.050(2) 0.009(2) 0.003(2) 0.0069(19)
C10 0.047(5) 0.045(5) 0.054(5) 0.003(4) 0.003(4) -0.017(4)
C10A 0.028(6) 0.061(9) 0.066(8) -0.020(7) 0.005(6) -0.010(6)

loop_
_atom_type_symbol
_atom_type_description
_atom_type_scat_dispersion_real
_atom_type_scat_dispersion_imag
_atom_type_scat_source
C C 0.0033 0.0016 'International Tables Vol C Tables 4.2.6.8 and 6.1.1.4'
H H 0.0000 0.0000 'International Tables Vol C Tables 4.2.6.8 and 6.1.1.4'
Cl Cl 0.1484 0.1585 'International Tables Vol C Tables 4.2.6.8 and 6.1.1.4'
N N 0.0061 0.0033 'International Tables Vol C Tables 4.2.6.8 and 6.1.1.4'
O O 0.0106 0.0060 'International Tables Vol C Tables 4.2.6.8 and 6.1.1.4'
Ru Ru -1.2594 0.8363 'International Tables Vol C Tables 4.2.6.8 and 6.1.1.4'

loop_
_geom_angle_atom_site_label_1
_geom_angle_atom_site_label_2
_geom_angle_atom_site_label_3
_geom_angle
_geom_angle_site_symmetry_1
_geom_angle_site_symmetry_3
_geom_angle_publ_flag
O1 Ru1 Cl1 86.81(8) . . ?
O1 Ru1 N1 76.55(11) . . ?
O1 Ru1 C20 87.76(15) . . ?
O1 Ru1 C21 107.80(14) . . ?
O1 Ru1 C22 143.88(15) . . ?
O1 Ru1 C23 164.28(15) . . ?
O1 Ru1 C24 128.29(16) . . ?
O1 Ru1 C25 96.54(14) . . ?
N1 Ru1 Cl1 87.76(9) . . ?
N1 Ru1 C20 136.51(15) . . ?
N1 Ru1 C21 170.63(15) . . ?
N1 Ru1 C22 139.38(15) . . ?
N1 Ru1 C23 106.59(15) . . ?
N1 Ru1 C24 90.67(14) . . ?
N1 Ru1 C25 103.44(15) . . ?
C20 Ru1 Cl1 132.15(13) . . ?
C20 Ru1 C21 37.58(17) . . ?
C20 Ru1 C22 67.73(18) . . ?
C20 Ru1 C23 79.48(17) . . ?
C20 Ru1 C24 67.76(17) . . ?
C20 Ru1 C25 37.77(17) . . ?
C21 Ru1 Cl1 100.64(13) . . ?
C21 Ru1 C22 37.57(17) . . ?
C21 Ru1 C23 66.96(17) . . ?
C22 Ru1 Cl1 90.59(13) . . ?
C22 Ru1 C23 36.73(18) . . ?
C23 Ru1 Cl1 108.55(13) . . ?
C24 Ru1 Cl1 143.35(14) . . ?
C24 Ru1 C21 80.13(17) . . ?
C24 Ru1 C22 67.58(18) . . ?
C24 Ru1 C23 37.68(18) . . ?
C24 Ru1 C25 37.63(16) . . ?
C25 Ru1 Cl1 168.76(12) . . ?
C25 Ru1 C21 68.12(17) . . ?
C25 Ru1 C22 80.37(17) . . ?
C25 Ru1 C23 67.75(16) . . ?
C1 O1 Ru1 111.3(2) . . ?
N2 N1 Ru1 111.8(2) . . ?
C8 N1 Ru1 132.9(3) . . ?
C8 N1 N2 114.4(3) . . ?
C1 N2 N1 111.5(3) . . ?
C19 N3 C18 108.7(3) . . ?
O1 C1 C2 117.3(3) . . ?
N2 C1 O1 125.6(3) . . ?
N2 C1 C2 117.2(3) . . ?
C3 C2 C1 120.1(3) . . ?
C3 C2 C7 119.0(4) . . ?
C7 C2 C1 120.9(3) . . ?
C4 C3 C2 120.1(4) . . ?
C5 C4 C3 120.6(4) . . ?
C4 C5 C6 119.5(4) . . ?
C7 C6 C5 120.2(4) . . ?
C6 C7 C2 120.5(4) . . ?
N1 C8 C9 122.3(4) . . ?
N1 C8 C19 123.2(3) . . ?
C19 C8 C9 114.5(3) . . ?
C8 C9 C10 110.5(4) . . ?
C10A C9 C8 117.6(5) . . ?
C12 C11 C10A 107.9(5) . . ?
C10 C11 C12 109.7(4) . . ?
C13 C12 C11 129.2(4) . . ?
C19 C12 C11 123.0(4) . . ?
C19 C12 C13 107.8(3) . . ?
C14 C13 C12 135.3(4) . . ?
C14 C13 C18 118.6(4) . . ?
C18 C13 C12 106.1(3) . . ?
C15 C14 C13 119.0(4) . . ?
C14 C15 C16 121.5(4) . . ?
C17 C16 C15 121.2(4) . . ?
C16 C17 C18 117.7(4) . . ?
N3 C18 C13 108.0(3) . . ?
N3 C18 C17 130.0(4) . . ?
C17 C18 C13 121.9(4) . . ?
N3 C19 C8 126.5(3) . . ?
C12 C19 N3 109.4(3) . . ?
C12 C19 C8 123.9(4) . . ?
C21 C20 Ru1 72.3(2) . . ?
C21 C20 C25 121.2(4) . . ?
C25 C20 Ru1 71.6(2) . . ?
C20 C21 Ru1 70.2(2) . . ?
C20 C21 C22 119.3(4) . . ?
C22 C21 Ru1 71.4(2) . . ?
C21 C22 Ru1 71.1(2) . . ?
C23 C22 Ru1 72.3(2) . . ?
C23 C22 C21 120.2(4) . . ?
C22 C23 Ru1 71.0(3) . . ?
C22 C23 C24 119.9(4) . . ?
C24 C23 Ru1 69.6(2) . . ?
C23 C24 Ru1 72.8(3) . . ?
C25 C24 Ru1 71.4(2) . . ?
C25 C24 C23 120.5(4) . . ?
C20 C25 Ru1 70.6(2) . . ?
C24 C25 Ru1 70.9(2) . . ?
C24 C25 C20 118.8(4) . . ?
C11 C10 C9 115.8(6) . . ?
C9 C10A C11 116.0(9) . . ?

loop_
_geom_bond_atom_site_label_1
_geom_bond_atom_site_label_2
_geom_bond_distance
_geom_bond_site_symmetry_2
_geom_bond_publ_flag
Ru1 Cl1 2.4144(11) . ?
Ru1 O1 2.063(3) . ?
Ru1 N1 2.112(3) . ?
Ru1 C20 2.157(4) . ?
Ru1 C21 2.184(4) . ?
Ru1 C22 2.188(4) . ?
Ru1 C23 2.205(4) . ?
Ru1 C24 2.163(4) . ?
Ru1 C25 2.170(4) . ?
O1 C1 1.304(4) . ?
N1 N2 1.415(4) . ?
N1 C8 1.285(5) . ?
N2 C1 1.294(5) . ?
N3 C18 1.374(5) . ?
N3 C19 1.374(5) . ?
C1 C2 1.485(5) . ?
C2 C3 1.386(5) . ?
C2 C7 1.388(5) . ?
C3 C4 1.386(6) . ?
C4 C5 1.374(6) . ?
C5 C6 1.384(6) . ?
C6 C7 1.379(6) . ?
C8 C9 1.511(5) . ?
C8 C19 1.453(5) . ?
C9 C10 1.526(9) . ?
C9 C10A 1.486(12) . ?
C11 C12 1.506(6) . ?
C11 C10 1.481(9) . ?
C11 C10A 1.517(12) . ?
C12 C13 1.420(6) . ?
C12 C19 1.368(5) . ?
C13 C14 1.410(5) . ?
C13 C18 1.417(6) . ?
C14 C15 1.365(6) . ?
C15 C16 1.405(7) . ?
C16 C17 1.373(6) . ?
C17 C18 1.394(6) . ?
C20 C21 1.399(6) . ?
C20 C25 1.400(6) . ?
C21 C22 1.408(6) . ?
C22 C23 1.384(7) . ?
C23 C24 1.411(7) . ?
C24 C25 1.397(6) . ?
